data_4515778
loop_
_publ_author_name
'Lad, Bapurao Sudam'
'Katukojvala, Sreenivas'

_publ_section_title
;
 Piano-Stool Rhodium Enalcarbenoids: Application to Catalyst-Controlled
 Metal-Templated Annulations of Diazoenals and 1,3-Dicarbonyls
;
_journal_issue 12
_journal_name_full 'ACS Catalysis'
_journal_page_first 11807
_journal_paper_doi 10.1021/acscatal.8b03865
_journal_volume 8
_journal_year 2018
_chemical_formula_moiety 'C26 H18 O3'
_chemical_formula_sum 'C26 H18 O3'
_chemical_formula_weight 378.40
_space_group_crystal_system monoclinic
_space_group_IT_number 15
_space_group_name_Hall '-C 2yc'
_space_group_name_H-M_alt 'C 1 2/c 1'
_atom_sites_solution_hydrogens geom
_audit_creation_method SHELXL-2016/6
_cell_angle_alpha 90
_cell_angle_beta 100.161(4)
_cell_angle_gamma 90
_cell_formula_units_Z 8
_cell_length_a 24.897(3)
_cell_length_b 5.8589(6)
_cell_length_c 26.361(3)
_cell_measurement_reflns_used 6876
_cell_measurement_temperature 120(2)
_cell_measurement_theta_max 27.00
_cell_measurement_theta_min 2.48
_cell_volume 3784.9(7)
_computing_structure_refinement 'SHELXL-2016/6 (Sheldrick, 2016)'
_computing_structure_solution 'SHELXT 2014/5 (Sheldrick, 2014)'
_diffrn_ambient_temperature 120(2)
_diffrn_measured_fraction_theta_full 0.994
_diffrn_measured_fraction_theta_max 0.969
_diffrn_measurement_device_type 'Bruker APEX-II CCD'
_diffrn_measurement_method '\f and \w scans'
_diffrn_radiation_type MoK\a
_diffrn_radiation_wavelength 0.71073
_diffrn_reflns_av_R_equivalents 0.0895
_diffrn_reflns_av_unetI/netI 0.0708
_diffrn_reflns_Laue_measured_fraction_full 0.994
_diffrn_reflns_Laue_measured_fraction_max 0.969
_diffrn_reflns_limit_h_max 31
_diffrn_reflns_limit_h_min -31
_diffrn_reflns_limit_k_max 7
_diffrn_reflns_limit_k_min -6
_diffrn_reflns_limit_l_max 33
_diffrn_reflns_limit_l_min -33
_diffrn_reflns_number 18674
_diffrn_reflns_point_group_measured_fraction_full 0.994
_diffrn_reflns_point_group_measured_fraction_max 0.969
_diffrn_reflns_theta_full 25.242
_diffrn_reflns_theta_max 27.145
_diffrn_reflns_theta_min 2.480
_exptl_absorpt_correction_type none
_exptl_crystal_colour 'clear light colourless'
_exptl_crystal_density_diffrn 1.328
_exptl_crystal_description needle
_exptl_crystal_F_000 1584
_exptl_crystal_size_max 0.14
_exptl_crystal_size_mid 0.12
_exptl_crystal_size_min 0.10
_refine_diff_density_max 0.254
_refine_diff_density_min -0.227
_refine_diff_density_rms 0.052
_refine_ls_extinction_coef 0.0022(3)
_refine_ls_extinction_expression Fc^*^=kFc[1+0.001xFc^2^\l^3^/sin(2\q)]^-1/4^
_refine_ls_extinction_method 'SHELXL-2016/6 (Sheldrick 2016)'
_refine_ls_goodness_of_fit_ref 1.018
_refine_ls_hydrogen_treatment constr
_refine_ls_matrix_type full
_refine_ls_number_parameters 263
_refine_ls_number_reflns 4081
_refine_ls_number_restraints 0
_refine_ls_restrained_S_all 1.018
_refine_ls_R_factor_all 0.0983
_refine_ls_R_factor_gt 0.0532
_refine_ls_shift/su_max 0.000
_refine_ls_shift/su_mean 0.000
_refine_ls_structure_factor_coef Fsqd
_refine_ls_weighting_details 'w=1/[\s^2^(Fo^2^)+(0.0346P)^2^+4.4542P] where P=(Fo^2^+2Fc^2^)/3'
_refine_ls_weighting_scheme calc
_refine_ls_wR_factor_gt 0.0994
_refine_ls_wR_factor_ref 0.1152
_reflns_Friedel_coverage 0.000
_reflns_number_gt 2760
_reflns_number_total 4081
_reflns_threshold_expression 'I > 2\s(I)'
_cod_data_source_file cs8b03865_si_002.cif
_cod_data_source_block BL_04-404
_cod_original_sg_symbol_H-M 'C 2/c'
_cod_database_code 4515778
_shelx_shelxl_version_number 2016/6
_shelx_space_group_comment
;
The symmetry employed for this shelxl refinement is uniquely defined
by the following loop, which should always be used as a source of
symmetry information in preference to the above space-group names.
They are only intended as comments.
;

loop_
_space_group_symop_operation_xyz
'x, y, z'
'-x, y, -z+1/2'
'x+1/2, y+1/2, z'
'-x+1/2, y+1/2, -z+1/2'
'-x, -y, -z'
'x, -y, z-1/2'
'-x+1/2, -y+1/2, -z'
'x+1/2, -y+1/2, z-1/2'

loop_
_atom_site_label
_atom_site_type_symbol
_atom_site_fract_x
_atom_site_fract_y
_atom_site_fract_z
_atom_site_U_iso_or_equiv
_atom_site_adp_type
_atom_site_occupancy
_atom_site_site_symmetry_order
_atom_site_calc_flag
_atom_site_refinement_flags_posn
_atom_site_refinement_flags_adp
O1 O 0.57675(5) 0.6034(2) 0.29989(5) 0.0189(3) Uani 1 1 d . .
O2 O 0.65191(6) 1.2550(2) 0.36481(5) 0.0278(4) Uani 1 1 d . .
O3 O 0.57009(7) 1.2677(3) 0.52137(6) 0.0533(5) Uani 1 1 d . .
C1 C 0.61710(7) 0.7670(3) 0.30410(7) 0.0179(4) Uani 1 1 d . .
C2 C 0.62131(7) 0.8742(3) 0.35034(7) 0.0173(4) Uani 1 1 d . .
C12 C 0.71430(8) 0.9768(3) 0.40360(7) 0.0178(4) Uani 1 1 d . .
C4 C 0.55610(8) 0.6050(3) 0.34471(7) 0.0188(4) Uani 1 1 d . .
C10 C 0.64679(7) 0.7828(3) 0.26114(7) 0.0185(4) Uani 1 1 d . .
C3 C 0.58187(7) 0.7701(3) 0.37711(7) 0.0180(4) Uani 1 1 d . .
C18 C 0.51291(8) 0.4408(3) 0.34769(7) 0.0192(4) Uani 1 1 d . .
C11 C 0.66192(8) 1.0528(3) 0.37216(7) 0.0182(4) Uani 1 1 d . .
C5 C 0.64451(8) 0.6062(3) 0.22505(7) 0.0225(5) Uani 1 1 d . .
H5 H 0.622060 0.476890 0.227383 0.027 Uiso 1 1 calc R U
C24 C 0.57098(8) 0.8313(3) 0.42787(7) 0.0210(4) Uani 1 1 d . .
H24 H 0.557559 0.714587 0.447307 0.025 Uiso 1 1 calc R U
C9 C 0.67901(8) 0.9738(3) 0.25593(7) 0.0219(4) Uani 1 1 d . .
H9 H 0.680028 1.097230 0.279445 0.026 Uiso 1 1 calc R U
C25 C 0.57830(8) 1.0381(4) 0.44941(8) 0.0250(5) Uani 1 1 d . .
H25 H 0.591758 1.158533 0.431010 0.030 Uiso 1 1 calc R U
C23 C 0.50936(8) 0.2417(3) 0.31790(7) 0.0229(5) Uani 1 1 d . .
H23 H 0.534634 0.216486 0.295363 0.027 Uiso 1 1 calc R U
C8 C 0.70947(8) 0.9847(3) 0.21679(8) 0.0241(5) Uani 1 1 d . .
H8 H 0.731526 1.114706 0.213829 0.029 Uiso 1 1 calc R U
C17 C 0.74530(8) 1.1358(3) 0.43556(7) 0.0244(5) Uani 1 1 d . .
H17 H 0.731478 1.285602 0.438273 0.029 Uiso 1 1 calc R U
C13 C 0.73494(8) 0.7574(3) 0.40020(8) 0.0256(5) Uani 1 1 d . .
H13 H 0.714031 0.645803 0.379226 0.031 Uiso 1 1 calc R U
C19 C 0.47495(8) 0.4753(3) 0.38044(7) 0.0234(5) Uani 1 1 d . .
H19 H 0.476202 0.610907 0.400357 0.028 Uiso 1 1 calc R U
C7 C 0.70786(8) 0.8071(3) 0.18205(7) 0.0242(5) Uani 1 1 d . .
H7 H 0.729251 0.813638 0.155597 0.029 Uiso 1 1 calc R U
C6 C 0.67496(8) 0.6198(3) 0.18593(8) 0.0255(5) Uani 1 1 d . .
H6 H 0.673232 0.499373 0.161551 0.031 Uiso 1 1 calc R U
C22 C 0.46924(8) 0.0812(3) 0.32110(8) 0.0280(5) Uani 1 1 d . .
H22 H 0.466745 -0.052171 0.300318 0.034 Uiso 1 1 calc R U
C20 C 0.43564(8) 0.3113(4) 0.38372(8) 0.0289(5) Uani 1 1 d . .
H20 H 0.410376 0.334522 0.406350 0.035 Uiso 1 1 calc R U
C16 C 0.79580(8) 1.0784(4) 0.46331(8) 0.0284(5) Uani 1 1 d . .
H16 H 0.816400 1.187753 0.485215 0.034 Uiso 1 1 calc R U
C15 C 0.81627(9) 0.8618(4) 0.45916(8) 0.0290(5) Uani 1 1 d . .
H15 H 0.851131 0.822489 0.478094 0.035 Uiso 1 1 calc R U
C21 C 0.43265(9) 0.1144(4) 0.35453(8) 0.0317(5) Uani 1 1 d . .
H21 H 0.405732 0.002392 0.357309 0.038 Uiso 1 1 calc R U
C26 C 0.56610(8) 1.0823(4) 0.50034(8) 0.0332(5) Uani 1 1 d . .
H26 H 0.554151 0.957593 0.518526 0.040 Uiso 1 1 calc R U
C14 C 0.78639(9) 0.7022(4) 0.42766(8) 0.0318(5) Uani 1 1 d . .
H14 H 0.800923 0.553896 0.424663 0.038 Uiso 1 1 calc R U

loop_
_atom_site_aniso_label
_atom_site_aniso_U_11
_atom_site_aniso_U_22
_atom_site_aniso_U_33
_atom_site_aniso_U_23
_atom_site_aniso_U_13
_atom_site_aniso_U_12
O1 0.0170(7) 0.0202(7) 0.0198(7) -0.0014(5) 0.0038(5) -0.0034(6)
O2 0.0267(8) 0.0178(8) 0.0372(9) -0.0001(6) 0.0011(6) 0.0021(6)
O3 0.0484(11) 0.0688(13) 0.0466(11) -0.0356(10) 0.0191(9) -0.0145(10)
C1 0.0147(10) 0.0150(10) 0.0227(10) 0.0011(8) 0.0000(8) 0.0000(8)
C2 0.0127(10) 0.0165(10) 0.0221(10) 0.0007(8) 0.0013(8) 0.0016(8)
C12 0.0170(10) 0.0206(10) 0.0167(10) 0.0009(8) 0.0058(8) -0.0037(8)
C4 0.0175(10) 0.0211(10) 0.0177(10) 0.0016(8) 0.0028(8) 0.0028(8)
C10 0.0138(10) 0.0206(10) 0.0205(10) 0.0002(8) 0.0013(8) 0.0024(8)
C3 0.0147(10) 0.0192(10) 0.0189(10) 0.0005(8) 0.0003(8) 0.0017(8)
C18 0.0158(10) 0.0219(10) 0.0179(10) 0.0048(8) -0.0021(8) 0.0000(8)
C11 0.0206(10) 0.0195(11) 0.0161(10) -0.0018(8) 0.0074(8) -0.0014(8)
C5 0.0191(11) 0.0213(11) 0.0270(11) -0.0014(8) 0.0036(9) -0.0009(8)
C24 0.0167(10) 0.0269(11) 0.0189(10) 0.0026(8) 0.0016(8) 0.0005(8)
C9 0.0221(11) 0.0217(11) 0.0222(11) -0.0024(8) 0.0045(8) -0.0006(9)
C25 0.0217(11) 0.0303(12) 0.0231(11) -0.0028(9) 0.0041(9) -0.0003(9)
C23 0.0197(11) 0.0246(11) 0.0229(11) 0.0033(9) -0.0006(8) 0.0021(9)
C8 0.0222(11) 0.0240(11) 0.0266(11) 0.0030(9) 0.0052(9) -0.0015(9)
C17 0.0266(12) 0.0228(11) 0.0239(11) -0.0036(9) 0.0051(9) -0.0011(9)
C13 0.0237(11) 0.0219(11) 0.0293(12) -0.0009(9) -0.0001(9) -0.0022(9)
C19 0.0197(11) 0.0280(11) 0.0217(11) 0.0027(8) 0.0012(8) 0.0008(9)
C7 0.0217(11) 0.0314(12) 0.0206(11) 0.0028(9) 0.0069(8) 0.0045(9)
C6 0.0268(12) 0.0270(11) 0.0223(11) -0.0053(9) 0.0038(9) 0.0053(9)
C22 0.0240(12) 0.0240(11) 0.0319(12) 0.0031(9) -0.0062(9) -0.0047(9)
C20 0.0199(11) 0.0395(13) 0.0275(12) 0.0100(10) 0.0048(9) -0.0031(9)
C16 0.0233(12) 0.0356(13) 0.0243(11) -0.0047(9) -0.0012(9) -0.0074(10)
C15 0.0219(11) 0.0368(13) 0.0262(11) 0.0062(10) -0.0012(9) -0.0009(10)
C21 0.0221(12) 0.0320(13) 0.0382(13) 0.0119(10) -0.0024(10) -0.0106(10)
C26 0.0203(11) 0.0533(15) 0.0254(12) -0.0096(11) 0.0023(9) -0.0050(11)
C14 0.0252(12) 0.0254(12) 0.0426(14) 0.0024(10) -0.0003(10) 0.0040(9)

loop_
_atom_type_symbol
_atom_type_description
_atom_type_scat_dispersion_real
_atom_type_scat_dispersion_imag
_atom_type_scat_source
C C 0.0033 0.0016 'International Tables Vol C Tables 4.2.6.8 and 6.1.1.4'
H H 0.0000 0.0000 'International Tables Vol C Tables 4.2.6.8 and 6.1.1.4'
O O 0.0106 0.0060 'International Tables Vol C Tables 4.2.6.8 and 6.1.1.4'

loop_
_geom_angle_atom_site_label_1
_geom_angle_atom_site_label_2
_geom_angle_atom_site_label_3
_geom_angle
C4 O1 C1 107.75(14)
C2 C1 O1 109.47(16)
C2 C1 C10 134.19(17)
O1 C1 C10 116.28(15)
C1 C2 C3 106.98(16)
C1 C2 C11 127.41(17)
C3 C2 C11 125.42(16)
C13 C12 C17 118.97(18)
C13 C12 C11 122.58(17)
C17 C12 C11 118.35(17)
O1 C4 C3 109.66(16)
O1 C4 C18 115.82(16)
C3 C4 C18 134.51(17)
C9 C10 C5 118.69(17)
C9 C10 C1 120.30(17)
C5 C10 C1 121.00(17)
C4 C3 C2 106.12(16)
C4 C3 C24 127.10(17)
C2 C3 C24 126.77(17)
C23 C18 C19 118.84(18)
C23 C18 C4 119.64(17)
C19 C18 C4 121.52(17)
O2 C11 C12 121.00(17)
O2 C11 C2 120.85(17)
C12 C11 C2 118.15(16)
C6 C5 C10 120.11(18)
C6 C5 H5 119.9
C10 C5 H5 119.9
C25 C24 C3 125.46(18)
C25 C24 H24 117.3
C3 C24 H24 117.3
C8 C9 C10 120.62(18)
C8 C9 H9 119.7
C10 C9 H9 119.7
C24 C25 C26 121.3(2)
C24 C25 H25 119.3
C26 C25 H25 119.3
C22 C23 C18 120.41(19)
C22 C23 H23 119.8
C18 C23 H23 119.8
C7 C8 C9 120.18(19)
C7 C8 H8 119.9
C9 C8 H8 119.9
C16 C17 C12 120.85(19)
C16 C17 H17 119.6
C12 C17 H17 119.6
C12 C13 C14 119.75(19)
C12 C13 H13 120.1
C14 C13 H13 120.1
C20 C19 C18 119.93(19)
C20 C19 H19 120.0
C18 C19 H19 120.0
C8 C7 C6 119.78(18)
C8 C7 H7 120.1
C6 C7 H7 120.1
C7 C6 C5 120.59(18)
C7 C6 H6 119.7
C5 C6 H6 119.7
C23 C22 C21 120.3(2)
C23 C22 H22 119.8
C21 C22 H22 119.8
C21 C20 C19 120.9(2)
C21 C20 H20 119.5
C19 C20 H20 119.5
C15 C16 C17 119.8(2)
C15 C16 H16 120.1
C17 C16 H16 120.1
C14 C15 C16 120.3(2)
C14 C15 H15 119.9
C16 C15 H15 119.9
C20 C21 C22 119.58(19)
C20 C21 H21 120.2
C22 C21 H21 120.2
O3 C26 C25 124.6(2)
O3 C26 H26 117.7
C25 C26 H26 117.7
C15 C14 C13 120.3(2)
C15 C14 H14 119.8
C13 C14 H14 119.8

loop_
_geom_bond_atom_site_label_1
_geom_bond_atom_site_label_2
_geom_bond_distance
O1 C4 1.369(2)
O1 C1 1.379(2)
O2 C11 1.219(2)
O3 C26 1.215(3)
C1 C2 1.359(3)
C1 C10 1.460(3)
C2 C3 1.442(3)
C2 C11 1.497(3)
C12 C13 1.393(3)
C12 C17 1.394(3)
C12 C11 1.485(3)
C4 C3 1.372(3)
C4 C18 1.455(3)
C10 C9 1.398(3)
C10 C5 1.400(3)
C3 C24 1.456(3)
C18 C23 1.401(3)
C18 C19 1.402(3)
C5 C6 1.386(3)
C5 H5 0.9500
C24 C25 1.337(3)
C24 H24 0.9500
C9 C8 1.386(3)
C9 H9 0.9500
C25 C26 1.451(3)
C25 H25 0.9500
C23 C22 1.385(3)
C23 H23 0.9500
C8 C7 1.382(3)
C8 H8 0.9500
C17 C16 1.380(3)
C17 H17 0.9500
C13 C14 1.394(3)
C13 H13 0.9500
C19 C20 1.385(3)
C19 H19 0.9500
C7 C6 1.384(3)
C7 H7 0.9500
C6 H6 0.9500
C22 C21 1.388(3)
C22 H22 0.9500
C20 C21 1.381(3)
C20 H20 0.9500
C16 C15 1.379(3)
C16 H16 0.9500
C15 C14 1.378(3)
C15 H15 0.9500
C21 H21 0.9500
C26 H26 0.9500
C14 H14 0.9500

loop_
_geom_torsion_atom_site_label_1
_geom_torsion_atom_site_label_2
_geom_torsion_atom_site_label_3
_geom_torsion_atom_site_label_4
_geom_torsion
C4 O1 C1 C2 -1.23(19)
C4 O1 C1 C10 176.34(16)
O1 C1 C2 C3 0.8(2)
C10 C1 C2 C3 -176.1(2)
O1 C1 C2 C11 176.05(17)
C10 C1 C2 C11 -0.9(3)
C1 O1 C4 C3 1.16(19)
C1 O1 C4 C18 -179.54(15)
C2 C1 C10 C9 -18.1(3)
O1 C1 C10 C9 165.07(16)
C2 C1 C10 C5 160.6(2)
O1 C1 C10 C5 -16.2(3)
O1 C4 C3 C2 -0.7(2)
C18 C4 C3 C2 -179.8(2)
O1 C4 C3 C24 178.26(17)
C18 C4 C3 C24 -0.9(3)
C1 C2 C3 C4 -0.1(2)
C11 C2 C3 C4 -175.45(17)
C1 C2 C3 C24 -179.02(18)
C11 C2 C3 C24 5.6(3)
O1 C4 C18 C23 25.0(2)
C3 C4 C18 C23 -155.9(2)
O1 C4 C18 C19 -155.97(17)
C3 C4 C18 C19 23.1(3)
C13 C12 C11 O2 -159.50(18)
C17 C12 C11 O2 16.8(3)
C13 C12 C11 C2 21.4(3)
C17 C12 C11 C2 -162.28(17)
C1 C2 C11 O2 91.2(2)
C3 C2 C11 O2 -94.4(2)
C1 C2 C11 C12 -89.7(2)
C3 C2 C11 C12 84.7(2)
C9 C10 C5 C6 1.7(3)
C1 C10 C5 C6 -177.04(18)
C4 C3 C24 C25 -150.8(2)
C2 C3 C24 C25 27.9(3)
C5 C10 C9 C8 -2.1(3)
C1 C10 C9 C8 176.71(18)
C3 C24 C25 C26 179.86(18)
C19 C18 C23 C22 -0.4(3)
C4 C18 C23 C22 178.60(17)
C10 C9 C8 C7 0.7(3)
C13 C12 C17 C16 0.3(3)
C11 C12 C17 C16 -176.12(17)
C17 C12 C13 C14 -1.4(3)
C11 C12 C13 C14 174.84(18)
C23 C18 C19 C20 1.4(3)
C4 C18 C19 C20 -177.59(17)
C9 C8 C7 C6 1.1(3)
C8 C7 C6 C5 -1.4(3)
C10 C5 C6 C7 0.0(3)
C18 C23 C22 C21 -1.1(3)
C18 C19 C20 C21 -0.9(3)
C12 C17 C16 C15 0.6(3)
C17 C16 C15 C14 -0.4(3)
C19 C20 C21 C22 -0.6(3)
C23 C22 C21 C20 1.6(3)
C24 C25 C26 O3 -177.4(2)
C16 C15 C14 C13 -0.8(3)
C12 C13 C14 C15 1.7(3)
